data_1555885
loop_
_publ_author_name
'Hou, Chuan-Jin'
'Hu, Xiang-Ping'

_publ_section_title
;
 Sterically Hindered Chiral Ferrocenyl P,N,N-Ligands for Highly
 Diastereo-/Enantioselective Ir-Catalyzed Hydrogenation of
 \a-Alkyl-\b-ketoesters via Dynamic Kinetic Resolution.
;
_journal_issue 21
_journal_name_full 'Organic letters'
_journal_page_first 5592
_journal_page_last 5595
_journal_paper_doi 10.1021/acs.orglett.6b02828
_journal_volume 18
_journal_year 2016
_chemical_absolute_configuration ad
_chemical_formula_sum 'C11 H13 Br O3'
_chemical_formula_weight 273.12
_space_group_IT_number 5
_space_group_name_Hall 'C 2y'
_space_group_name_H-M_alt 'C 1 2 1'
_symmetry_cell_setting monoclinic
_symmetry_space_group_name_H-M 'C 1 2 1'
_atom_sites_solution_hydrogens geom
_atom_sites_solution_primary direct
_atom_sites_solution_secondary difmap
_audit_creation_method SHELXL-97
_cell_angle_alpha 90.00
_cell_angle_beta 120.282(4)
_cell_angle_gamma 90.00
_cell_formula_units_Z 4
_cell_length_a 19.301(4)
_cell_length_b 5.7434(10)
_cell_length_c 12.350(3)
_cell_measurement_reflns_used 2428
_cell_measurement_temperature 293(2)
_cell_measurement_theta_max 27.24
_cell_measurement_theta_min 2.44
_cell_volume 1182.2(4)
_computing_cell_refinement 'Bruker SMART'
_computing_data_collection 'Bruker SMART'
_computing_data_reduction 'Bruker SAINT'
_computing_molecular_graphics 'Bruker SHELXTL'
_computing_publication_material 'Bruker SHELXTL'
_computing_structure_refinement 'SHELXL-97 (Sheldrick, 1997)'
_computing_structure_solution 'SHELXS-97 (Sheldrick, 1990)'
_diffrn_ambient_temperature 293(2)
_diffrn_measured_fraction_theta_full 0.985
_diffrn_measured_fraction_theta_max 0.985
_diffrn_measurement_device_type 'CCD area detector'
_diffrn_measurement_method 'phi and omega scans'
_diffrn_radiation_monochromator graphite
_diffrn_radiation_source 'fine-focus sealed tube'
_diffrn_radiation_type MoK\a
_diffrn_radiation_wavelength 0.71073
_diffrn_reflns_av_R_equivalents 0.0334
_diffrn_reflns_av_sigmaI/netI 0.0571
_diffrn_reflns_limit_h_max 24
_diffrn_reflns_limit_h_min -24
_diffrn_reflns_limit_k_max 7
_diffrn_reflns_limit_k_min -7
_diffrn_reflns_limit_l_max 15
_diffrn_reflns_limit_l_min -16
_diffrn_reflns_number 5005
_diffrn_reflns_theta_full 27.51
_diffrn_reflns_theta_max 27.51
_diffrn_reflns_theta_min 1.91
_exptl_absorpt_coefficient_mu 3.462
_exptl_absorpt_correction_T_max 0.5443
_exptl_absorpt_correction_T_min 0.5031
_exptl_absorpt_correction_type multi-scan
_exptl_crystal_colour colorless
_exptl_crystal_density_diffrn 1.535
_exptl_crystal_density_method 'not measured'
_exptl_crystal_description block
_exptl_crystal_F_000 552
_exptl_crystal_size_max 0.23
_exptl_crystal_size_mid 0.21
_exptl_crystal_size_min 0.20
_refine_diff_density_max 0.395
_refine_diff_density_min -0.347
_refine_diff_density_rms 0.045
_refine_ls_abs_structure_details 'Flack H D (1983), Acta Cryst. A39, 876-881'
_refine_ls_abs_structure_Flack 0.016(12)
_refine_ls_extinction_method none
_refine_ls_goodness_of_fit_ref 1.059
_refine_ls_hydrogen_treatment mixed
_refine_ls_matrix_type full
_refine_ls_number_parameters 139
_refine_ls_number_reflns 2523
_refine_ls_number_restraints 1
_refine_ls_restrained_S_all 1.059
_refine_ls_R_factor_all 0.0481
_refine_ls_R_factor_gt 0.0343
_refine_ls_shift/su_max 0.001
_refine_ls_shift/su_mean 0.000
_refine_ls_structure_factor_coef Fsqd
_refine_ls_weighting_details 'calc w=1/[\s^2^(Fo^2^)+(0.0095P)^2^+0.2953P] where P=(Fo^2^+2Fc^2^)/3'
_refine_ls_weighting_scheme calc
_refine_ls_wR_factor_gt 0.0830
_refine_ls_wR_factor_ref 0.0886
_reflns_number_gt 1965
_reflns_number_total 2523
_reflns_threshold_expression >2sigma(I)
_cod_data_source_file ol6b02828_si_002.cif
_cod_data_source_block 160105a
_cod_depositor_comments
;
The following automatic conversions were performed:

data item '_symmetry_cell_setting' value 'Monoclinic' was changed to
'monoclinic' in accordance with the
/home/saulius/struct/COD-crude-data/automatic-downloads/DataCite-retrospective/ACS/depositions/lib/dictionaries/cif_core.dic
dictionary named 'cif_core.dic' version 2.4.2 last updated on
2011-04-26.

Automatic conversion script
Id: cif_fix_values 6909 2019-04-08 15:41:33Z antanas 
;
_cod_original_sg_symbol_H-M C2
_cod_database_code 1555885

loop_
_symmetry_equiv_pos_as_xyz
'x, y, z'
'-x, y, -z'
'x+1/2, y+1/2, z'
'-x+1/2, y+1/2, -z'

loop_
_atom_site_label
_atom_site_type_symbol
_atom_site_fract_x
_atom_site_fract_y
_atom_site_fract_z
_atom_site_U_iso_or_equiv
_atom_site_adp_type
_atom_site_occupancy
_atom_site_symmetry_multiplicity
_atom_site_calc_flag
_atom_site_refinement_flags
Br1 Br 0.86996(2) 0.85169(12) -0.00905(3) 0.0895(2) Uani 1 1 d .
C1 C 0.85290(18) 0.7886(6) 0.1269(3) 0.0538(9) Uani 1 1 d .
C2 C 0.8142(2) 0.9499(6) 0.1593(3) 0.0616(9) Uani 1 1 d .
H2 H 0.7956 1.0878 0.1141 0.074 Uiso 1 1 calc R
C3 C 0.80312(18) 0.9056(6) 0.2601(3) 0.0547(8) Uani 1 1 d .
H3 H 0.7772 1.0151 0.2828 0.066 Uiso 1 1 calc R
C4 C 0.83015(15) 0.7010(6) 0.3269(3) 0.0425(6) Uani 1 1 d .
C5 C 0.86736(19) 0.5400(7) 0.2902(3) 0.0524(7) Uani 1 1 d .
H5 H 0.8854 0.4006 0.3340 0.063 Uiso 1 1 calc R
C6 C 0.8783(2) 0.5822(6) 0.1891(3) 0.0584(9) Uani 1 1 d .
H6 H 0.9027 0.4713 0.1643 0.070 Uiso 1 1 calc R
C7 C 0.82209(17) 0.6577(6) 0.4407(3) 0.0475(7) Uani 1 1 d .
H7 H 0.7819 0.7640 0.4392 0.057 Uiso 1 1 calc R
C8 C 0.90247(17) 0.6938(6) 0.5628(3) 0.0486(7) Uani 1 1 d .
H8 H 0.9428 0.5926 0.5610 0.058 Uiso 1 1 calc R
C9 C 0.89180(17) 0.6200(6) 0.6713(3) 0.0491(8) Uani 1 1 d .
C10 C 0.9227(2) 0.3328(11) 0.8259(3) 0.0819(11) Uani 1 1 d .
H10A H 0.9382 0.4462 0.8912 0.123 Uiso 1 1 calc R
H10B H 0.9558 0.1969 0.8592 0.123 Uiso 1 1 calc R
H10C H 0.8675 0.2908 0.7932 0.123 Uiso 1 1 calc R
C11 C 0.9317(2) 0.9436(6) 0.5789(4) 0.0657(10) Uani 1 1 d .
H11A H 0.8937 1.0443 0.5840 0.099 Uiso 1 1 calc R
H11B H 0.9370 0.9878 0.5085 0.099 Uiso 1 1 calc R
H11C H 0.9828 0.9567 0.6545 0.099 Uiso 1 1 calc R
O1 O 0.79972(13) 0.4234(4) 0.4465(2) 0.0608(7) Uani 1 1 d .
H1 H 0.7545 0.3985 0.3874 0.091 Uiso 1 1 calc R
O2 O 0.85208(14) 0.7246(5) 0.7054(2) 0.0703(7) Uani 1 1 d .
O3 O 0.93255(13) 0.4294(4) 0.7268(2) 0.0566(6) Uani 1 1 d .

loop_
_atom_site_aniso_label
_atom_site_aniso_U_11
_atom_site_aniso_U_22
_atom_site_aniso_U_33
_atom_site_aniso_U_23
_atom_site_aniso_U_13
_atom_site_aniso_U_12
Br1 0.1094(3) 0.1179(4) 0.0667(2) -0.0044(3) 0.0633(2) -0.0221(3)
C1 0.0576(17) 0.066(3) 0.0431(15) -0.0069(15) 0.0293(14) -0.0150(15)
C2 0.072(2) 0.063(2) 0.0489(18) 0.0091(15) 0.0300(17) 0.0045(17)
C3 0.0619(17) 0.058(2) 0.0505(16) -0.0010(15) 0.0328(14) 0.0089(16)
C4 0.0412(14) 0.0497(18) 0.0351(14) -0.0015(13) 0.0182(11) 0.0008(13)
C5 0.0554(17) 0.0520(18) 0.0517(17) -0.0001(15) 0.0283(15) 0.0043(15)
C6 0.065(2) 0.067(3) 0.0551(18) -0.0129(18) 0.0389(17) -0.0010(17)
C7 0.0440(15) 0.056(2) 0.0432(15) 0.0003(14) 0.0223(13) 0.0012(14)
C8 0.0468(16) 0.058(2) 0.0449(18) -0.0006(15) 0.0257(14) 0.0035(15)
C9 0.0424(15) 0.063(2) 0.0361(14) 0.0005(14) 0.0154(13) 0.0050(14)
C10 0.097(2) 0.100(3) 0.0500(17) 0.024(3) 0.0383(17) 0.014(3)
C11 0.076(2) 0.063(2) 0.053(2) -0.0049(16) 0.0293(18) -0.0134(18)
O1 0.0615(12) 0.0678(18) 0.0493(12) 0.0024(10) 0.0251(10) -0.0159(11)
O2 0.0757(14) 0.0953(19) 0.0528(13) 0.0132(13) 0.0418(12) 0.0293(14)
O3 0.0649(12) 0.0592(16) 0.0467(11) 0.0083(10) 0.0288(10) 0.0128(10)

loop_
_atom_type_symbol
_atom_type_description
_atom_type_scat_dispersion_real
_atom_type_scat_dispersion_imag
_atom_type_scat_source
C C 0.0033 0.0016 'International Tables Vol C Tables 4.2.6.8 and 6.1.1.4'
H H 0.0000 0.0000 'International Tables Vol C Tables 4.2.6.8 and 6.1.1.4'
O O 0.0106 0.0060 'International Tables Vol C Tables 4.2.6.8 and 6.1.1.4'
Br Br -0.2901 2.4595 'International Tables Vol C Tables 4.2.6.8 and 6.1.1.4'

loop_
_geom_angle_atom_site_label_1
_geom_angle_atom_site_label_2
_geom_angle_atom_site_label_3
_geom_angle
C6 C1 C2 121.2(3)
C6 C1 Br1 119.3(3)
C2 C1 Br1 119.4(3)
C1 C2 C3 119.4(3)
C1 C2 H2 120.3
C3 C2 H2 120.3
C4 C3 C2 120.6(3)
C4 C3 H3 119.7
C2 C3 H3 119.7
C3 C4 C5 118.5(3)
C3 C4 C7 120.8(3)
C5 C4 C7 120.7(3)
C4 C5 C6 121.3(3)
C4 C5 H5 119.4
C6 C5 H5 119.4
C1 C6 C5 118.9(3)
C1 C6 H6 120.5
C5 C6 H6 120.5
O1 C7 C4 112.2(3)
O1 C7 C8 105.0(2)
C4 C7 C8 111.4(2)
O1 C7 H7 109.4
C4 C7 H7 109.4
C8 C7 H7 109.4
C9 C8 C11 110.8(3)
C9 C8 C7 108.0(2)
C11 C8 C7 112.4(3)
C9 C8 H8 108.5
C11 C8 H8 108.5
C7 C8 H8 108.5
O2 C9 O3 123.3(3)
O2 C9 C8 124.3(3)
O3 C9 C8 112.3(3)
O3 C10 H10A 109.5
O3 C10 H10B 109.5
H10A C10 H10B 109.5
O3 C10 H10C 109.5
H10A C10 H10C 109.5
H10B C10 H10C 109.5
C8 C11 H11A 109.5
C8 C11 H11B 109.5
H11A C11 H11B 109.5
C8 C11 H11C 109.5
H11A C11 H11C 109.5
H11B C11 H11C 109.5
C7 O1 H1 109.5
C9 O3 C10 117.5(3)

loop_
_geom_bond_atom_site_label_1
_geom_bond_atom_site_label_2
_geom_bond_distance
Br1 C1 1.902(3)
C1 C6 1.363(5)
C1 C2 1.369(5)
C2 C3 1.390(5)
C2 H2 0.9300
C3 C4 1.378(4)
C3 H3 0.9300
C4 C5 1.380(4)
C4 C7 1.510(4)
C5 C6 1.388(4)
C5 H5 0.9300
C6 H6 0.9300
C7 O1 1.426(4)
C7 C8 1.538(4)
C7 H7 0.9800
C8 C9 1.515(5)
C8 C11 1.517(5)
C8 H8 0.9800
C9 O2 1.205(4)
C9 O3 1.320(4)
C10 O3 1.441(4)
C10 H10A 0.9600
C10 H10B 0.9600
C10 H10C 0.9600
C11 H11A 0.9600
C11 H11B 0.9600
C11 H11C 0.9600
O1 H1 0.8200
